data_7036638
loop_
_publ_author_name
'W\;ec\/lawik, M'
'Szklarz, P.'
'Medycki, W.'
'Janicki, R.'
'Piecha-Bisiorek, A'
'Zieli\'nski, P'
'Jakubas, R.'

_publ_section_title
;
 Unprecedented transformation of [I(-)&#x00B7;I3(-)] to [I4(2-)]
 polyiodides in the solid state: structures, phase transitions and
 characterization of dipyrazolium iodide triiodide.
;
_journal_issue 42
_journal_name_full 'Dalton transactions (Cambridge, England : 2003)'
_journal_page_first 18447
_journal_page_last 18458
_journal_paper_doi 10.1039/c5dt02265g
_journal_volume 44
_journal_year 2015
_chemical_formula_moiety 'C6 H10 I4 N4'
_chemical_formula_sum 'C6 H10 I4 N4'
_chemical_formula_weight 645.78
_chemical_name_systematic
;
 ?
;
_space_group_crystal_system orthorhombic
_space_group_IT_number 74
_space_group_name_Hall '-I 2b 2'
_space_group_name_H-M_alt 'I m m a'
_symmetry_space_group_name_Hall '-I 2b 2'
_symmetry_space_group_name_H-M 'I m m a'
_atom_sites_solution_hydrogens geom
_audit_creation_method SHELXL-2013
_audit_update_record
;
2014-09-01 deposited with the CCDC.
2015-09-23 downloaded from the CCDC.
;
_cell_angle_alpha 90
_cell_angle_beta 90
_cell_angle_gamma 90
_cell_formula_units_Z 4
_cell_length_a 14.162(6)
_cell_length_b 7.913(3)
_cell_length_c 13.627(4)
_cell_measurement_reflns_used 3443
_cell_measurement_temperature 295(2)
_cell_measurement_theta_max 36.6616
_cell_measurement_theta_min 2.8700
_cell_volume 1527.1(10)
_computing_structure_refinement 'SHELXL-2013 (Sheldrick, 2013)'
_diffrn_ambient_temperature 295(2)
_diffrn_detector_area_resol_mean 8.3359
_diffrn_measured_fraction_theta_full 0.998
_diffrn_measured_fraction_theta_max 0.888
_diffrn_measurement_device_type 'Xcalibur, Sapphire2, large Be window'
_diffrn_measurement_method \w
_diffrn_radiation_type MoK\a
_diffrn_radiation_wavelength 0.71073
_diffrn_reflns_av_R_equivalents 0.0316
_diffrn_reflns_av_unetI/netI 0.0238
_diffrn_reflns_laue_measured_fraction_full 0.998
_diffrn_reflns_laue_measured_fraction_max 0.888
_diffrn_reflns_limit_h_max 23
_diffrn_reflns_limit_h_min -18
_diffrn_reflns_limit_k_max 10
_diffrn_reflns_limit_k_min -12
_diffrn_reflns_limit_l_max 22
_diffrn_reflns_limit_l_min -16
_diffrn_reflns_number 8764
_diffrn_reflns_point_group_measured_fraction_full 0.998
_diffrn_reflns_point_group_measured_fraction_max 0.888
_diffrn_reflns_theta_full 27.000
_diffrn_reflns_theta_max 36.760
_diffrn_reflns_theta_min 2.877
_diffrn_source 'Enhance (Mo) X-ray Source'
_exptl_absorpt_coefficient_mu 8.139
_exptl_absorpt_correction_T_max 0.556
_exptl_absorpt_correction_T_min 0.203
_exptl_absorpt_correction_type analytical
_exptl_absorpt_process_details
;
CrysAlis RED, Oxford Diffraction Ltd.,
Version 1.171.33.66 (release 28-04-2010 CrysAlis171 .NET)
(compiled Apr 28 2010,14:27:37)
Analytical numeric absorption correction using a multifaceted crystal
            model based on expressions derived by R.C. Clark & J.S. Reid.
(Clark, R. C. & Reid, J. S. (1995). Acta Cryst. A51, 887-897)
;
_exptl_crystal_colour purple
_exptl_crystal_density_diffrn 2.809
_exptl_crystal_description needle
_exptl_crystal_F_000 1144
_exptl_crystal_size_max 0.2767
_exptl_crystal_size_mid 0.1722
_exptl_crystal_size_min 0.0963
_refine_diff_density_max 1.032
_refine_diff_density_min -1.030
_refine_diff_density_rms 0.135
_refine_ls_extinction_coef 0.0046(3)
_refine_ls_extinction_expression Fc^*^=kFc[1+0.001xFc^2^\l^3^/sin(2\q)]^-1/4^
_refine_ls_extinction_method SHELXL
_refine_ls_goodness_of_fit_ref 1.005
_refine_ls_hydrogen_treatment constr
_refine_ls_matrix_type full
_refine_ls_number_parameters 61
_refine_ls_number_reflns 1847
_refine_ls_number_restraints 23
_refine_ls_restrained_S_all 1.003
_refine_ls_R_factor_all 0.0765
_refine_ls_R_factor_gt 0.0392
_refine_ls_shift/su_max 0.000
_refine_ls_shift/su_mean 0.000
_refine_ls_structure_factor_coef Fsqd
_refine_ls_weighting_details 'w=1/[\s^2^(Fo^2^)+(0.0508P)^2^+1.7745P] where P=(Fo^2^+2Fc^2^)/3'
_refine_ls_weighting_scheme calc
_refine_ls_wR_factor_gt 0.0950
_refine_ls_wR_factor_ref 0.1144
_reflns_Friedel_coverage 0.000
_reflns_number_gt 1034
_reflns_number_total 1847
_reflns_threshold_expression 'I > 2\s(I)'
_cod_data_source_file c5dt02265g2.cif
_cod_data_source_block 295k
_cod_depositor_comments 'Adding full bibliography for 7036637--7036638.cif.'
_cod_database_code 7036638
_shelx_space_group_comment
;
The symmetry employed for this shelxl refinement is uniquely defined
by the following loop, which should always be used as a source of
symmetry information in preference to the above space-group names.
They are only intended as comments.
;
_shelxl_version_number 2013-4

loop_
_space_group_symop_operation_xyz
'x, y, z'
'-x, -y+1/2, z'
'x, -y, -z'
'-x, y+1/2, -z'
'x+1/2, y+1/2, z+1/2'
'-x+1/2, -y+1, z+1/2'
'x+1/2, -y+1/2, -z+1/2'
'-x+1/2, y+1, -z+1/2'
'-x, -y, -z'
'x, y-1/2, -z'
'-x, y, z'
'x, -y-1/2, z'
'-x+1/2, -y+1/2, -z+1/2'
'x+1/2, y, -z+1/2'
'-x+1/2, y+1/2, z+1/2'
'x+1/2, -y, z+1/2'

loop_
_atom_site_label
_atom_site_type_symbol
_atom_site_fract_x
_atom_site_fract_y
_atom_site_fract_z
_atom_site_U_iso_or_equiv
_atom_site_adp_type
_atom_site_occupancy
_atom_site_site_symmetry_order
_atom_site_calc_flag
_atom_site_refinement_flags_posn
_atom_site_refinement_flags_adp
_atom_site_refinement_flags_occupancy
_atom_site_disorder_assembly
_atom_site_disorder_group
I1 I 0.5000 0.2500 0.41153(4) 0.0714(3) Uani 1 4 d S T P . .
I2 I 0.20943(4) 0.2500 0.41793(3) 0.0749(2) Uani 1 2 d S T P . .
I3 I 0.0000 0.2500 0.42132(4) 0.0845(3) Uani 1 4 d S T P . .
N1 N 0.1217(14) 0.803(2) 0.1474(11) 0.082(5) Uani 0.2 1 d . . P A -1
H1N H 0.1249 0.8367 0.0875 0.098 Uiso 0.2 1 calc R U P A -1
N2 N 0.1220(14) 0.908(2) 0.2251(11) 0.076(4) Uani 0.2 1 d . . P A -1
H2N H 0.1174 1.0167 0.2235 0.091 Uiso 0.2 1 calc R U P A -1
N3 N 0.1307(16) 0.811(2) 0.3064(10) 0.080(4) Uani 0.2 1 d . . P A -1
H3N H 0.1366 0.8429 0.3664 0.096 Uiso 0.2 1 calc R U P A -1
N4 N 0.1279(13) 0.645(3) 0.2687(16) 0.103(5) Uani 0.2 1 d . . P A -1
H4N H 0.1329 0.5555 0.3037 0.124 Uiso 0.2 1 calc R U P A -1
N5 N 0.1163(16) 0.647(3) 0.173(2) 0.104(6) Uani 0.2 1 d . . P A -1
H5N H 0.1071 0.5612 0.1349 0.125 Uiso 0.2 1 calc R U P A -1
C1 C 0.1217(14) 0.803(2) 0.1474(11) 0.082(5) Uani 0.3 1 d . U P B -2
H1C H 0.1251 0.8395 0.0826 0.098 Uiso 0.3 1 calc R U P B -2
C2 C 0.1220(14) 0.908(2) 0.2251(11) 0.076(4) Uani 0.3 1 d . . P B -2
H2C H 0.1170 1.0255 0.2233 0.091 Uiso 0.3 1 calc R U P B -2
C3 C 0.1307(16) 0.811(2) 0.3064(10) 0.080(4) Uani 0.3 1 d . U P B -2
H3C H 0.1371 0.8455 0.3713 0.096 Uiso 0.3 1 calc R U P B -2
C4 C 0.1279(13) 0.645(3) 0.2687(16) 0.103(5) Uani 0.3 1 d . U P B -2
H4C H 0.1334 0.5481 0.3066 0.124 Uiso 0.3 1 calc R U P B -2
C5 C 0.1163(16) 0.647(3) 0.173(2) 0.104(6) Uani 0.3 1 d . U P B -2
H5C H 0.1064 0.5542 0.1318 0.125 Uiso 0.3 1 calc R U P B -2

loop_
_atom_site_aniso_label
_atom_site_aniso_U_11
_atom_site_aniso_U_22
_atom_site_aniso_U_33
_atom_site_aniso_U_23
_atom_site_aniso_U_13
_atom_site_aniso_U_12
I1 0.1162(6) 0.0484(3) 0.0496(3) 0.000 0.000 0.000
I2 0.1020(4) 0.0593(3) 0.0636(3) 0.000 -0.00258(19) 0.000
I3 0.1577(8) 0.0492(3) 0.0465(3) 0.000 0.000 0.000
N1 0.092(7) 0.084(13) 0.069(6) -0.011(4) -0.005(5) 0.014(6)
N2 0.088(7) 0.070(8) 0.071(8) 0.008(6) 0.000(6) 0.006(6)
N3 0.070(6) 0.097(11) 0.074(6) 0.027(5) 0.006(5) -0.004(5)
N4 0.075(8) 0.088(10) 0.145(15) 0.033(11) 0.008(17) 0.003(11)
N5 0.106(10) 0.073(11) 0.134(14) -0.028(11) 0.050(11) -0.017(9)
C1 0.092(7) 0.084(13) 0.069(6) -0.011(4) -0.005(5) 0.014(6)
C2 0.088(7) 0.070(8) 0.071(8) 0.008(6) 0.000(6) 0.006(6)
C3 0.070(6) 0.097(11) 0.074(6) 0.027(5) 0.006(5) -0.004(5)
C4 0.075(8) 0.088(10) 0.145(15) 0.033(11) 0.008(17) 0.003(11)
C5 0.106(10) 0.073(11) 0.134(14) -0.028(11) 0.050(11) -0.017(9)

loop_
_atom_type_symbol
_atom_type_description
_atom_type_scat_dispersion_real
_atom_type_scat_dispersion_imag
_atom_type_scat_source
C C 0.0033 0.0016 'International Tables Vol C Tables 4.2.6.8 and 6.1.1.4'
H H 0.0000 0.0000 'International Tables Vol C Tables 4.2.6.8 and 6.1.1.4'
N N 0.0061 0.0033 'International Tables Vol C Tables 4.2.6.8 and 6.1.1.4'
I I -0.4742 1.8119 'International Tables Vol C Tables 4.2.6.8 and 6.1.1.4'

loop_
_geom_angle_atom_site_label_1
_geom_angle_atom_site_label_2
_geom_angle_atom_site_label_3
_geom_angle
_geom_angle_site_symmetry_1
I2 I3 I2 178.21(2) 2
N5 N1 N2 113(2) .
N5 N1 H1N 123.7 .
N2 N1 H1N 123.7 .
N3 N2 N1 107.0(18) .
N3 N2 H2N 126.5 .
N1 N2 H2N 126.5 .
N2 N3 N4 103.2(17) .
N2 N3 H3N 128.4 .
N4 N3 H3N 128.4 .
N5 N4 N3 111.0(18) .
N5 N4 H4N 124.5 .
N3 N4 H4N 124.5 .
N1 N5 N4 105(2) .
N1 N5 H5N 127.3 .
N4 N5 H5N 127.3 .

loop_
_geom_bond_atom_site_label_1
_geom_bond_atom_site_label_2
_geom_bond_distance
_geom_bond_site_symmetry_2
I2 I3 2.9663(14) .
I3 I2 2.9663(14) 2
N1 N5 1.29(3) .
N1 N2 1.35(2) .
N1 H1N 0.8600 .
N2 N3 1.354(19) .
N2 H2N 0.8600 .
N3 N4 1.41(2) .
N3 H3N 0.8600 .
N4 N5 1.32(3) .
N4 H4N 0.8600 .
N5 H5N 0.8600 .

loop_
_geom_torsion_atom_site_label_1
_geom_torsion_atom_site_label_2
_geom_torsion_atom_site_label_3
_geom_torsion_atom_site_label_4
_geom_torsion
N5 N1 N2 N3 9(3)
N1 N2 N3 N4 -4(3)
N2 N3 N4 N5 -1(3)
N2 N1 N5 N4 -10(3)
N3 N4 N5 N1 7(3)
